data_7709730
loop_
_publ_author_name
'Cesarec, Sara'
'Edgar, Fraser'
'Lai, Titan'
'White, Andrew J. P.'
'Plisson, Christophe'
'Miller, Philip'

_publ_section_title
;
 Synthesis of carbon-11 radiolabelled transition metal complexes using
 11C-dithiocarbamates
;
_journal_name_full 'Dalton Transactions'
_journal_paper_doi 10.1039/D2DT00266C
_journal_year 2022
_chemical_formula_moiety 'C32 H36 N P2 Pd S2, 2(C H Cl3), Cl'
_chemical_formula_sum 'C34 H38 Cl7 N P2 Pd S2'
_chemical_formula_weight 941.26
_space_group_crystal_system triclinic
_space_group_IT_number 2
_space_group_name_Hall '-P 1'
_space_group_name_H-M_alt 'P -1'
_atom_sites_solution_hydrogens geom
_audit_creation_method SHELXL-2018/3
_audit_update_record
;
2021-12-21 deposited with the CCDC.	2022-03-01 downloaded from the CCDC.
;
_cell_angle_alpha 91.6478(16)
_cell_angle_beta 92.6572(16)
_cell_angle_gamma 92.2153(12)
_cell_formula_units_Z 4
_cell_length_a 15.3553(2)
_cell_length_b 15.3770(2)
_cell_length_c 17.2255(4)
_cell_measurement_reflns_used 40413
_cell_measurement_temperature 173(2)
_cell_measurement_theta_max 28.1410
_cell_measurement_theta_min 2.7200
_cell_volume 4057.95(12)
_computing_cell_refinement 'CrysAlisPro, Rigaku OD'
_computing_data_collection 'CrysAlisPro, Rigaku OD'
_computing_data_reduction 'CrysAlisPro, Rigaku OD'
_computing_molecular_graphics 'Bruker SHELXTL'
_computing_publication_material 'CIFTAB-2014 (Sheldrick, 2017)'
_computing_structure_refinement 'SHELXL-2018/3 (Sheldrick, 2018)'
_computing_structure_solution 'SHELXS-2014 (Sheldrick, 2017)'
_diffrn_ambient_temperature 173(2)
_diffrn_detector_area_resol_mean 16.0382
_diffrn_measured_fraction_theta_full 0.998
_diffrn_measured_fraction_theta_max 0.911
_diffrn_measurement_device_type 'Agilent Xcalibur 3 E'
_diffrn_measurement_method 'omega scans'
_diffrn_radiation_type MoK\a
_diffrn_radiation_wavelength 0.71073
_diffrn_reflns_av_R_equivalents 0.0505
_diffrn_reflns_av_unetI/netI 0.0433
_diffrn_reflns_Laue_measured_fraction_full 0.998
_diffrn_reflns_Laue_measured_fraction_max 0.911
_diffrn_reflns_limit_h_max 20
_diffrn_reflns_limit_h_min -20
_diffrn_reflns_limit_k_max 20
_diffrn_reflns_limit_k_min -20
_diffrn_reflns_limit_l_max 22
_diffrn_reflns_limit_l_min -21
_diffrn_reflns_number 23485
_diffrn_reflns_point_group_measured_fraction_full 0.998
_diffrn_reflns_point_group_measured_fraction_max 0.911
_diffrn_reflns_theta_full 25.242
_diffrn_reflns_theta_max 28.333
_diffrn_reflns_theta_min 2.660
_diffrn_source 'Enhance (Mo) X-ray Source'
_exptl_absorpt_coefficient_mu 1.126
_exptl_absorpt_correction_T_max 0.884
_exptl_absorpt_correction_T_min 0.774
_exptl_absorpt_correction_type analytical
_exptl_absorpt_process_details
; 
CrysAlisPro 1.171.40.53 (Rigaku Oxford Diffraction, 2019) 
Analytical numeric absorption correction using a multifaceted crystal 
model based on expressions derived by R.C. Clark & J.S. Reid. 
(Clark, R. C. & Reid, J. S. (1995). Acta Cryst. A51, 887-897) 
Empirical absorption correction using spherical harmonics, 
implemented in SCALE3 ABSPACK scaling algorithm. 
;
_exptl_crystal_colour 'Pale yellow'
_exptl_crystal_density_diffrn 1.541
_exptl_crystal_description blocks
_exptl_crystal_F_000 1904
_exptl_crystal_size_max 0.421
_exptl_crystal_size_mid 0.298
_exptl_crystal_size_min 0.176
_refine_diff_density_max 0.964
_refine_diff_density_min -0.604
_refine_diff_density_rms 0.114
_refine_ls_extinction_method none
_refine_ls_goodness_of_fit_ref 1.089
_refine_ls_hydrogen_treatment constr
_refine_ls_matrix_type full
_refine_ls_number_parameters 871
_refine_ls_number_reflns 23485
_refine_ls_number_restraints 67
_refine_ls_restrained_S_all 1.088
_refine_ls_R_factor_all 0.0476
_refine_ls_R_factor_gt 0.0350
_refine_ls_shift/su_max 0.002
_refine_ls_shift/su_mean 0.000
_refine_ls_structure_factor_coef Fsqd
_refine_ls_weighting_details 'w=1/[\s^2^(Fo^2^)+(0.0652P)^2^] where P=(Fo^2^+2Fc^2^)/3'
_refine_ls_weighting_scheme calc
_refine_ls_wR_factor_gt 0.1047
_refine_ls_wR_factor_ref 0.1075
_reflns_Friedel_coverage 0.000
_reflns_number_gt 19348
_reflns_number_total 23485
_reflns_threshold_expression 'I > 2\s(I)'
_cod_data_source_file d2dt00266c2.cif
_cod_data_source_block 8
_cod_original_cell_volume 4057.94(13)
_cod_database_code 7709730
_shelx_shelxl_version_number 2018/3
_shelx_space_group_comment
; 
The symmetry employed for this shelxl refinement is uniquely defined 
by the following loop, which should always be used as a source of 
symmetry information in preference to the above space-group names. 
They are only intended as comments. 
;

loop_
_space_group_symop_operation_xyz
'x, y, z'
'-x, -y, -z'

loop_
_atom_site_label
_atom_site_type_symbol
_atom_site_fract_x
_atom_site_fract_y
_atom_site_fract_z
_atom_site_U_iso_or_equiv
_atom_site_adp_type
_atom_site_occupancy
_atom_site_site_symmetry_order
_atom_site_calc_flag
_atom_site_refinement_flags_posn
_atom_site_refinement_flags_adp
_atom_site_refinement_flags_occupancy
_atom_site_disorder_assembly
_atom_site_disorder_group
Pd1A Pd 0.81049(2) 0.83218(2) 0.08152(2) 0.01915(8) Uani 1 1 d . . . . .
S1A S 0.88400(9) 0.85898(8) -0.03248(7) 0.0337(3) Uani 1 1 d . . . . .
C2A C 0.8632(3) 0.9681(3) -0.0155(3) 0.0309(11) Uani 1 1 d D . . . .
S3A S 0.80495(8) 0.98332(7) 0.06662(7) 0.0278(3) Uani 1 1 d . . . . .
N4A N 0.8948(4) 1.0319(3) -0.0566(3) 0.0321(14) Uani 0.810(9) 1 d D U P A 1
C5A C 0.9537(4) 1.0162(5) -0.1207(4) 0.046(2) Uani 0.810(9) 1 d D U P A 1
H5AA H 0.986008 0.962911 -0.110395 0.055 Uiso 0.810(9) 1 calc R U P A 1
H5AB H 0.996888 1.065565 -0.121840 0.055 Uiso 0.810(9) 1 calc R U P A 1
C6A C 0.9067(5) 1.0059(6) -0.1978(4) 0.066(2) Uani 0.810(9) 1 d D U P A 1
H6AA H 0.948651 0.995711 -0.237929 0.099 Uiso 0.810(9) 1 calc R U P A 1
H6AB H 0.864730 0.956255 -0.197487 0.099 Uiso 0.810(9) 1 calc R U P A 1
H6AC H 0.875615 1.058949 -0.208937 0.099 Uiso 0.810(9) 1 calc R U P A 1
C7A C 0.8744(6) 1.1235(4) -0.0388(6) 0.043(2) Uani 0.810(9) 1 d D U P A 1
H7AA H 0.867781 1.131162 0.017819 0.052 Uiso 0.810(9) 1 calc R U P A 1
H7AB H 0.923770 1.162090 -0.053188 0.052 Uiso 0.810(9) 1 calc R U P A 1
C8A C 0.7950(6) 1.1492(6) -0.0800(7) 0.070(3) Uani 0.810(9) 1 d D U P A 1
H8AA H 0.784334 1.210048 -0.066390 0.104 Uiso 0.810(9) 1 calc R U P A 1
H8AB H 0.801668 1.142902 -0.136165 0.104 Uiso 0.810(9) 1 calc R U P A 1
H8AC H 0.745675 1.111972 -0.065153 0.104 Uiso 0.810(9) 1 calc R U P A 1
N4' N 0.8616(13) 1.0226(11) -0.0740(10) 0.023(6) Uiso 0.190(9) 1 d D U P A 2
C5' C 0.8882(16) 1.0014(19) -0.1527(9) 0.042(6) Uiso 0.190(9) 1 d D U P A 2
H5'A H 0.866094 0.941674 -0.167628 0.050 Uiso 0.190(9) 1 calc R U P A 2
H5'B H 0.860431 1.041739 -0.189197 0.050 Uiso 0.190(9) 1 calc R U P A 2
C6' C 0.9824(16) 1.007(2) -0.1613(19) 0.058(7) Uiso 0.190(9) 1 d D U P A 2
H6'A H 0.994988 0.991728 -0.215191 0.087 Uiso 0.190(9) 1 calc R U P A 2
H6'B H 1.004806 1.066043 -0.148039 0.087 Uiso 0.190(9) 1 calc R U P A 2
H6'C H 1.010478 0.965828 -0.126438 0.087 Uiso 0.190(9) 1 calc R U P A 2
C7' C 0.854(2) 1.1177(11) -0.058(2) 0.033(9) Uiso 0.190(9) 1 d D U P A 2
H7'A H 0.872815 1.131713 -0.002736 0.039 Uiso 0.190(9) 1 calc R U P A 2
H7'B H 0.892828 1.151040 -0.091252 0.039 Uiso 0.190(9) 1 calc R U P A 2
C8' C 0.7637(17) 1.1427(19) -0.072(3) 0.028(7) Uiso 0.190(9) 1 d D U P A 2
H8'A H 0.759654 1.205302 -0.060859 0.042 Uiso 0.190(9) 1 calc R U P A 2
H8'B H 0.745499 1.129498 -0.126362 0.042 Uiso 0.190(9) 1 calc R U P A 2
H8'C H 0.725521 1.110205 -0.038000 0.042 Uiso 0.190(9) 1 calc R U P A 2
P11A P 0.73963(7) 0.82411(7) 0.19498(6) 0.0203(2) Uani 1 1 d . . . . .
C12A C 0.7760(3) 0.7386(3) 0.2581(3) 0.0268(10) Uani 1 1 d . . . . .
H12A H 0.838962 0.748809 0.271928 0.032 Uiso 1 1 calc R U . . .
H12B H 0.744260 0.741566 0.306802 0.032 Uiso 1 1 calc R U . . .
C13A C 0.7612(3) 0.6475(3) 0.2203(3) 0.0290(11) Uani 1 1 d . . . . .
H13A H 0.763264 0.603747 0.261323 0.035 Uiso 1 1 calc R U . . .
H13B H 0.702347 0.642970 0.194172 0.035 Uiso 1 1 calc R U . . .
C14A C 0.8287(3) 0.6270(3) 0.1613(3) 0.0246(10) Uani 1 1 d . . . . .
H14A H 0.824787 0.563635 0.148816 0.030 Uiso 1 1 calc R U . . .
H14B H 0.887485 0.640981 0.185416 0.030 Uiso 1 1 calc R U . . .
P15A P 0.81741(7) 0.68517(7) 0.07060(7) 0.0214(2) Uani 1 1 d . . . . .
C16A C 0.7534(3) 0.9242(3) 0.2538(2) 0.0224(10) Uani 1 1 d . . . . .
C17A C 0.8308(4) 0.9435(3) 0.2964(4) 0.0519(16) Uani 1 1 d . . . . .
H17A H 0.876961 0.904187 0.295554 0.062 Uiso 1 1 calc R U . . .
C18A C 0.8407(4) 1.0211(4) 0.3406(4) 0.067(2) Uani 1 1 d . . . . .
H18A H 0.893765 1.034544 0.369813 0.080 Uiso 1 1 calc R U . . .
C19A C 0.7743(4) 1.0778(3) 0.3419(3) 0.0443(14) Uani 1 1 d . . . . .
H19A H 0.781055 1.130094 0.372660 0.053 Uiso 1 1 calc R U . . .
C20A C 0.6986(3) 1.0595(3) 0.2993(3) 0.0443(14) Uani 1 1 d . . . . .
H20A H 0.653155 1.099681 0.299697 0.053 Uiso 1 1 calc R U . . .
C21A C 0.6876(3) 0.9825(3) 0.2552(3) 0.0336(12) Uani 1 1 d . . . . .
H21A H 0.634444 0.970016 0.225880 0.040 Uiso 1 1 calc R U . . .
C22A C 0.6222(3) 0.8030(3) 0.1815(3) 0.0228(10) Uani 1 1 d . . . . .
C23A C 0.5736(3) 0.7739(3) 0.2424(3) 0.0359(12) Uani 1 1 d . . . . .
H23A H 0.600791 0.765785 0.292214 0.043 Uiso 1 1 calc R U . . .
C24A C 0.4848(3) 0.7571(3) 0.2294(4) 0.0443(14) Uani 1 1 d . . . . .
H24A H 0.451080 0.736812 0.270541 0.053 Uiso 1 1 calc R U . . .
C25A C 0.4450(3) 0.7691(3) 0.1581(4) 0.0470(15) Uani 1 1 d . . . . .
H25A H 0.384018 0.757237 0.150236 0.056 Uiso 1 1 calc R U . . .
C26A C 0.4931(3) 0.7986(3) 0.0973(3) 0.0450(14) Uani 1 1 d . . . . .
H26A H 0.465657 0.806551 0.047631 0.054 Uiso 1 1 calc R U . . .
C27A C 0.5819(3) 0.8162(3) 0.1101(3) 0.0294(11) Uani 1 1 d . . . . .
H27A H 0.615194 0.837603 0.069090 0.035 Uiso 1 1 calc R U . . .
C28A C 0.7191(3) 0.6417(3) 0.0179(3) 0.0272(10) Uani 1 1 d . . . . .
C29A C 0.6880(3) 0.5567(3) 0.0255(3) 0.0403(13) Uani 1 1 d . . . . .
H29A H 0.718585 0.518547 0.058462 0.048 Uiso 1 1 calc R U . . .
C30A C 0.6122(4) 0.5277(3) -0.0153(4) 0.0511(16) Uani 1 1 d . . . . .
H30A H 0.590394 0.469658 -0.009489 0.061 Uiso 1 1 calc R U . . .
C31A C 0.5678(3) 0.5820(4) -0.0643(3) 0.0442(14) Uani 1 1 d . . . . .
H31A H 0.516462 0.561026 -0.092756 0.053 Uiso 1 1 calc R U . . .
C32A C 0.5979(3) 0.6663(3) -0.0718(3) 0.0365(12) Uani 1 1 d . . . . .
H32A H 0.566725 0.704322 -0.104522 0.044 Uiso 1 1 calc R U . . .
C33A C 0.6744(3) 0.6959(3) -0.0312(3) 0.0276(11) Uani 1 1 d . . . . .
H33A H 0.696082 0.753857 -0.037371 0.033 Uiso 1 1 calc R U . . .
C34A C 0.9103(3) 0.6491(3) 0.0180(3) 0.0231(10) Uani 1 1 d . . . . .
C35A C 0.9004(3) 0.6023(3) -0.0516(3) 0.0330(11) Uani 1 1 d . . . . .
H35A H 0.843800 0.588614 -0.074241 0.040 Uiso 1 1 calc R U . . .
C36A C 0.9741(4) 0.5751(3) -0.0886(3) 0.0417(13) Uani 1 1 d . . . . .
H36A H 0.967666 0.543388 -0.136819 0.050 Uiso 1 1 calc R U . . .
C37A C 1.0556(4) 0.5941(3) -0.0555(4) 0.0476(15) Uani 1 1 d . . . . .
H37A H 1.105708 0.575371 -0.080645 0.057 Uiso 1 1 calc R U . . .
C38A C 1.0652(3) 0.6404(3) 0.0142(3) 0.0426(14) Uani 1 1 d . . . . .
H38A H 1.121967 0.653157 0.036931 0.051 Uiso 1 1 calc R U . . .
C39A C 0.9937(3) 0.6684(3) 0.0512(3) 0.0312(11) Uani 1 1 d . . . . .
H39A H 1.000878 0.700724 0.099122 0.037 Uiso 1 1 calc R U . . .
Pd1B Pd 0.68632(2) 0.65912(2) 0.57852(2) 0.01809(8) Uani 1 1 d . . . . .
S1B S 0.60371(8) 0.63698(8) 0.46115(7) 0.0328(3) Uani 1 1 d . . . . .
C2B C 0.6232(3) 0.5272(3) 0.4707(3) 0.0289(11) Uani 1 1 d . . . . .
S3B S 0.68677(8) 0.50856(7) 0.55344(7) 0.0264(3) Uani 1 1 d . . . . .
N4B N 0.5915(3) 0.4665(2) 0.4221(2) 0.0358(10) Uani 1 1 d . . . . .
C5B C 0.5297(3) 0.4858(3) 0.3550(3) 0.0439(14) Uani 1 1 d . . . . .
H5BA H 0.489135 0.434916 0.343551 0.053 Uiso 1 1 calc R U . . .
H5BB H 0.494665 0.536112 0.369110 0.053 Uiso 1 1 calc R U . . .
C6B C 0.5785(4) 0.5055(4) 0.2852(4) 0.0648(18) Uani 1 1 d . . . . .
H6BA H 0.537392 0.518423 0.242245 0.097 Uiso 1 1 calc R U . . .
H6BB H 0.612039 0.455155 0.270634 0.097 Uiso 1 1 calc R U . . .
H6BC H 0.618341 0.556063 0.296568 0.097 Uiso 1 1 calc R U . . .
C7B C 0.6139(4) 0.3735(3) 0.4332(3) 0.0471(15) Uani 1 1 d . . . . .
H7BA H 0.613403 0.361200 0.489321 0.056 Uiso 1 1 calc R U . . .
H7BB H 0.568467 0.335068 0.405879 0.056 Uiso 1 1 calc R U . . .
C8B C 0.7009(4) 0.3520(4) 0.4040(3) 0.0614(18) Uani 1 1 d . . . . .
H8BA H 0.700535 0.359745 0.347730 0.092 Uiso 1 1 calc R U . . .
H8BB H 0.712997 0.291485 0.415370 0.092 Uiso 1 1 calc R U . . .
H8BC H 0.746170 0.390829 0.429792 0.092 Uiso 1 1 calc R U . . .
P11B P 0.76260(7) 0.66152(7) 0.69496(7) 0.0196(2) Uani 1 1 d . . . . .
C12B C 0.7197(3) 0.7371(3) 0.7648(2) 0.0236(10) Uani 1 1 d . . . . .
H12C H 0.656878 0.722647 0.769827 0.028 Uiso 1 1 calc R U . . .
H12D H 0.749651 0.729613 0.816177 0.028 Uiso 1 1 calc R U . . .
C13B C 0.7307(3) 0.8329(3) 0.7428(2) 0.0256(10) Uani 1 1 d . . . . .
H13C H 0.721001 0.870369 0.789048 0.031 Uiso 1 1 calc R U . . .
H13D H 0.791576 0.844311 0.728046 0.031 Uiso 1 1 calc R U . . .
C14B C 0.6691(3) 0.8588(3) 0.6761(2) 0.0239(10) Uani 1 1 d . . . . .
H14C H 0.675617 0.922569 0.670643 0.029 Uiso 1 1 calc R U . . .
H14D H 0.608440 0.845650 0.690712 0.029 Uiso 1 1 calc R U . . .
P15B P 0.68389(7) 0.80675(7) 0.58190(7) 0.0187(2) Uani 1 1 d . . . . .
C16B C 0.7583(3) 0.5568(3) 0.7413(2) 0.0221(10) Uani 1 1 d . . . . .
C17B C 0.6821(3) 0.5269(3) 0.7720(3) 0.0390(13) Uani 1 1 d . . . . .
H17B H 0.632396 0.561818 0.770302 0.047 Uiso 1 1 calc R U . . .
C18B C 0.6776(4) 0.4463(3) 0.8055(3) 0.0507(15) Uani 1 1 d . . . . .
H18B H 0.624969 0.425703 0.826730 0.061 Uiso 1 1 calc R U . . .
C19B C 0.7501(4) 0.3959(3) 0.8077(3) 0.0447(14) Uani 1 1 d . . . . .
H19B H 0.747399 0.341021 0.831629 0.054 Uiso 1 1 calc R U . . .
C20B C 0.8258(4) 0.4240(3) 0.7760(3) 0.0465(14) Uani 1 1 d . . . . .
H20B H 0.875151 0.388647 0.776847 0.056 Uiso 1 1 calc R U . . .
C21B C 0.8293(3) 0.5046(3) 0.7428(3) 0.0370(12) Uani 1 1 d . . . . .
H21B H 0.881597 0.524491 0.720562 0.044 Uiso 1 1 calc R U . . .
C22B C 0.8777(3) 0.6924(3) 0.6922(3) 0.0222(10) Uani 1 1 d . . . . .
C23B C 0.9247(3) 0.7222(3) 0.7584(3) 0.0378(13) Uani 1 1 d . . . . .
H23B H 0.896757 0.727008 0.806244 0.045 Uiso 1 1 calc R U . . .
C24B C 1.0136(3) 0.7456(3) 0.7555(4) 0.0467(15) Uani 1 1 d . . . . .
H24B H 1.045753 0.766337 0.801168 0.056 Uiso 1 1 calc R U . . .
C25B C 1.0532(3) 0.7386(3) 0.6878(4) 0.0455(15) Uani 1 1 d . . . . .
H25B H 1.113245 0.755227 0.685833 0.055 Uiso 1 1 calc R U . . .
C26B C 1.0081(3) 0.7076(3) 0.6213(3) 0.0432(14) Uani 1 1 d . . . . .
H26B H 1.037001 0.702047 0.573925 0.052 Uiso 1 1 calc R U . . .
C27B C 0.9199(3) 0.6845(3) 0.6237(3) 0.0303(11) Uani 1 1 d . . . . .
H27B H 0.888555 0.663142 0.577846 0.036 Uiso 1 1 calc R U . . .
C28B C 0.7870(3) 0.8478(3) 0.5472(3) 0.0227(10) Uani 1 1 d . . . . .
C29B C 0.8363(3) 0.9124(3) 0.5871(3) 0.0311(11) Uani 1 1 d . . . . .
H29B H 0.812688 0.942760 0.629531 0.037 Uiso 1 1 calc R U . . .
C30B C 0.9208(3) 0.9335(3) 0.5657(4) 0.0457(14) Uani 1 1 d . . . . .
H30B H 0.955369 0.977429 0.593848 0.055 Uiso 1 1 calc R U . . .
C31B C 0.9535(4) 0.8899(4) 0.5031(4) 0.0512(16) Uani 1 1 d . . . . .
H31B H 1.011173 0.903508 0.488479 0.061 Uiso 1 1 calc R U . . .
C32B C 0.9036(4) 0.8269(3) 0.4616(3) 0.0455(15) Uani 1 1 d . . . . .
H32B H 0.926170 0.798052 0.417792 0.055 Uiso 1 1 calc R U . . .
C33B C 0.8209(3) 0.8059(3) 0.4840(3) 0.0327(12) Uani 1 1 d . . . . .
H33B H 0.786500 0.761990 0.455614 0.039 Uiso 1 1 calc R U . . .
C34B C 0.5969(3) 0.8497(3) 0.5213(3) 0.0238(10) Uani 1 1 d . . . . .
C35B C 0.6123(3) 0.8956(3) 0.4542(3) 0.0354(12) Uani 1 1 d . . . . .
H35B H 0.670092 0.906021 0.438403 0.042 Uiso 1 1 calc R U . . .
C36B C 0.5423(4) 0.9256(3) 0.4112(3) 0.0451(14) Uani 1 1 d . . . . .
H36B H 0.552453 0.957396 0.365773 0.054 Uiso 1 1 calc R U . . .
C37B C 0.4583(4) 0.9105(3) 0.4326(3) 0.0475(15) Uani 1 1 d . . . . .
H37B H 0.410921 0.931921 0.402330 0.057 Uiso 1 1 calc R U . . .
C38B C 0.4428(3) 0.8641(3) 0.4981(3) 0.0425(14) Uani 1 1 d . . . . .
H38B H 0.384656 0.853062 0.512906 0.051 Uiso 1 1 calc R U . . .
C39B C 0.5117(3) 0.8338(3) 0.5423(3) 0.0349(12) Uani 1 1 d . . . . .
H39B H 0.500856 0.801708 0.587450 0.042 Uiso 1 1 calc R U . . .
Cl1 Cl 1.01047(8) 0.76342(8) 0.25887(8) 0.0378(3) Uani 1 1 d . . . . .
Cl2 Cl 0.48067(7) 0.74098(8) 0.74774(7) 0.0325(3) Uani 1 1 d . . . . .
C40 C 0.9502(3) 0.5817(3) 0.3619(3) 0.0376(12) Uani 1 1 d . . . . .
H40A H 0.953897 0.637420 0.333456 0.045 Uiso 1 1 calc R U . . .
Cl41 Cl 0.93802(8) 0.49452(8) 0.29379(8) 0.0406(3) Uani 1 1 d . . . . .
Cl42 Cl 1.04522(10) 0.57379(12) 0.42112(9) 0.0663(5) Uani 1 1 d . . . . .
Cl43 Cl 0.85715(9) 0.58221(10) 0.41931(8) 0.0526(4) Uani 1 1 d . . . . .
C50 C 1.2065(3) 0.7919(3) 0.3611(3) 0.0386(12) Uani 1 1 d . . . . .
H50A H 1.148905 0.773063 0.335289 0.046 Uiso 1 1 calc R U . . .
Cl51 Cl 1.26234(11) 0.70019(10) 0.38787(10) 0.0653(5) Uani 1 1 d . . . . .
Cl52 Cl 1.18902(11) 0.85674(12) 0.44408(10) 0.0741(5) Uani 1 1 d . . . . .
Cl53 Cl 1.26660(10) 0.85258(12) 0.29658(10) 0.0734(5) Uani 1 1 d . . . . .
C60 C 0.5384(3) 0.9241(3) 0.8566(3) 0.0302(11) Uani 1 1 d . . . . .
H60A H 0.534310 0.866241 0.828461 0.036 Uiso 1 1 calc R U . . .
Cl61 Cl 0.44359(9) 0.93718(10) 0.90808(8) 0.0505(4) Uani 1 1 d . . . . .
Cl62 Cl 0.63096(8) 0.92804(9) 0.92231(7) 0.0440(3) Uani 1 1 d . . . . .
Cl63 Cl 0.55064(8) 1.00650(8) 0.78867(7) 0.0388(3) Uani 1 1 d . . . . .
C70A C 0.3004(3) 0.7130(3) 0.8516(3) 0.0344(12) Uani 1 1 d . . . . .
H70 H 0.351842 0.726049 0.819782 0.041 Uiso 1 1 calc R U . . .
Cl71 Cl 0.23738(9) 0.80418(9) 0.85599(10) 0.0545(4) Uani 1 1 d . . . . .
Cl72 Cl 0.23869(9) 0.62328(9) 0.80812(8) 0.0495(4) Uani 1 1 d . . . . .
Cl73 Cl 0.33748(11) 0.68642(11) 0.94601(10) 0.0687(5) Uani 1 1 d . . . . .

loop_
_atom_site_aniso_label
_atom_site_aniso_U_11
_atom_site_aniso_U_22
_atom_site_aniso_U_33
_atom_site_aniso_U_23
_atom_site_aniso_U_13
_atom_site_aniso_U_12
Pd1A 0.01973(18) 0.01876(17) 0.01945(18) 0.00259(14) 0.00239(14) 0.00399(13)
S1A 0.0462(8) 0.0267(6) 0.0307(7) 0.0077(5) 0.0174(6) 0.0104(6)
C2A 0.033(3) 0.026(3) 0.035(3) 0.011(2) 0.004(2) 0.006(2)
S3A 0.0340(7) 0.0194(6) 0.0302(7) -0.0002(5) 0.0024(5) 0.0047(5)
N4A 0.033(3) 0.029(3) 0.035(3) 0.009(2) -0.001(3) 0.001(2)
C5A 0.044(4) 0.048(4) 0.046(4) 0.022(4) 0.003(3) -0.005(3)
C6A 0.053(5) 0.081(6) 0.063(6) -0.015(5) -0.003(4) -0.010(4)
C7A 0.051(5) 0.025(4) 0.054(6) 0.019(3) -0.001(4) 0.003(3)
C8A 0.073(8) 0.063(5) 0.072(7) -0.010(5) -0.018(7) 0.032(6)
P11A 0.0161(6) 0.0260(6) 0.0191(6) 0.0026(5) 0.0013(4) 0.0022(5)
C12A 0.026(2) 0.037(3) 0.018(2) 0.005(2) -0.0010(18) 0.005(2)
C13A 0.027(3) 0.030(3) 0.030(3) 0.013(2) 0.001(2) 0.004(2)
C14A 0.024(2) 0.021(2) 0.028(3) 0.006(2) -0.0040(19) 0.0015(19)
P15A 0.0226(6) 0.0190(6) 0.0232(6) 0.0049(5) 0.0022(5) 0.0034(5)
C16A 0.023(2) 0.028(2) 0.017(2) 0.0017(19) 0.0017(18) -0.0020(19)
C17A 0.043(3) 0.040(3) 0.071(4) -0.007(3) -0.023(3) 0.006(3)
C18A 0.066(4) 0.052(4) 0.077(5) -0.021(4) -0.046(4) 0.000(3)
C19A 0.057(4) 0.038(3) 0.036(3) -0.012(3) -0.002(3) -0.006(3)
C20A 0.041(3) 0.044(3) 0.048(4) -0.013(3) 0.010(3) 0.001(3)
C21A 0.021(2) 0.042(3) 0.036(3) -0.014(2) -0.007(2) 0.003(2)
C22A 0.014(2) 0.020(2) 0.035(3) 0.001(2) 0.0043(19) 0.0014(18)
C23A 0.023(3) 0.041(3) 0.045(3) 0.012(3) 0.006(2) 0.002(2)
C24A 0.026(3) 0.037(3) 0.072(4) 0.013(3) 0.018(3) -0.006(2)
C25A 0.019(3) 0.039(3) 0.082(5) -0.005(3) -0.003(3) 0.001(2)
C26A 0.029(3) 0.053(4) 0.051(4) -0.007(3) -0.012(3) 0.003(3)
C27A 0.025(3) 0.035(3) 0.028(3) -0.002(2) 0.000(2) 0.000(2)
C28A 0.029(3) 0.026(2) 0.027(3) 0.002(2) 0.001(2) 0.002(2)
C29A 0.040(3) 0.030(3) 0.051(3) 0.012(2) -0.011(3) -0.004(2)
C30A 0.048(4) 0.032(3) 0.070(4) 0.006(3) -0.011(3) -0.018(3)
C31A 0.035(3) 0.058(4) 0.037(3) 0.000(3) -0.009(2) -0.008(3)
C32A 0.029(3) 0.049(3) 0.032(3) 0.007(2) -0.002(2) 0.007(2)
C33A 0.028(3) 0.030(3) 0.026(3) 0.007(2) 0.003(2) 0.008(2)
C34A 0.027(2) 0.015(2) 0.029(3) 0.0075(19) 0.0064(19) 0.0072(19)
C35A 0.040(3) 0.034(3) 0.026(3) 0.005(2) 0.000(2) 0.005(2)
C36A 0.054(4) 0.044(3) 0.029(3) 0.001(2) 0.017(3) 0.013(3)
C37A 0.046(3) 0.039(3) 0.062(4) 0.009(3) 0.029(3) 0.018(3)
C38A 0.025(3) 0.037(3) 0.066(4) 0.003(3) 0.011(3) 0.002(2)
C39A 0.028(3) 0.027(3) 0.039(3) -0.003(2) 0.006(2) 0.002(2)
Pd1B 0.01886(17) 0.01621(16) 0.01897(18) -0.00126(14) -0.00051(14) 0.00059(13)
S1B 0.0438(8) 0.0255(6) 0.0275(7) -0.0057(5) -0.0128(5) 0.0057(5)
C2B 0.031(3) 0.024(2) 0.031(3) -0.004(2) 0.005(2) -0.003(2)
S3B 0.0346(7) 0.0179(6) 0.0265(6) -0.0018(5) -0.0008(5) 0.0023(5)
N4B 0.047(3) 0.029(2) 0.030(2) -0.0074(19) -0.003(2) -0.0019(19)
C5B 0.041(3) 0.040(3) 0.049(4) -0.009(3) 0.006(3) -0.010(3)
C6B 0.057(4) 0.072(4) 0.067(4) 0.018(4) 0.017(3) 0.002(3)
C7B 0.071(4) 0.023(3) 0.045(3) -0.013(2) -0.004(3) -0.006(3)
C8B 0.102(5) 0.042(3) 0.043(4) -0.003(3) 0.019(3) 0.020(4)
P11B 0.0185(6) 0.0214(6) 0.0187(6) 0.0005(5) 0.0002(4) -0.0004(5)
C12B 0.022(2) 0.033(3) 0.016(2) 0.0021(19) 0.0043(18) 0.000(2)
C13B 0.033(3) 0.023(2) 0.021(2) -0.0064(19) 0.0025(19) 0.003(2)
C14B 0.026(2) 0.019(2) 0.027(3) -0.0039(19) 0.0071(19) -0.0017(19)
P15B 0.0175(6) 0.0164(6) 0.0220(6) -0.0006(5) 0.0011(5) 0.0001(4)
C16B 0.023(2) 0.022(2) 0.020(2) 0.0012(18) -0.0035(18) -0.0049(19)
C17B 0.036(3) 0.028(3) 0.054(4) 0.008(2) 0.008(3) 0.001(2)
C18B 0.048(4) 0.043(3) 0.062(4) 0.016(3) 0.018(3) -0.006(3)
C19B 0.060(4) 0.031(3) 0.043(3) 0.009(3) -0.007(3) -0.006(3)
C20B 0.044(3) 0.031(3) 0.065(4) 0.010(3) -0.008(3) 0.006(3)
C21B 0.034(3) 0.031(3) 0.047(3) 0.008(2) 0.007(2) 0.003(2)
C22B 0.018(2) 0.023(2) 0.025(2) 0.005(2) 0.0013(19) -0.0005(18)
C23B 0.030(3) 0.050(3) 0.032(3) 0.003(3) -0.001(2) -0.007(2)
C24B 0.030(3) 0.044(3) 0.065(4) 0.004(3) -0.012(3) -0.011(2)
C25B 0.015(3) 0.046(3) 0.076(4) 0.023(3) 0.001(3) -0.006(2)
C26B 0.027(3) 0.053(4) 0.052(4) 0.024(3) 0.012(3) 0.003(3)
C27B 0.025(3) 0.033(3) 0.034(3) 0.010(2) 0.002(2) 0.004(2)
C28B 0.021(2) 0.021(2) 0.027(3) 0.0055(19) 0.0021(19) 0.0042(19)
C29B 0.027(3) 0.028(3) 0.039(3) 0.005(2) 0.006(2) -0.003(2)
C30B 0.030(3) 0.038(3) 0.069(4) 0.014(3) 0.000(3) -0.009(2)
C31B 0.030(3) 0.050(4) 0.078(5) 0.035(3) 0.023(3) 0.006(3)
C32B 0.052(4) 0.042(3) 0.047(4) 0.024(3) 0.030(3) 0.014(3)
C33B 0.032(3) 0.029(3) 0.038(3) 0.006(2) 0.012(2) 0.003(2)
C34B 0.026(2) 0.016(2) 0.029(3) -0.0038(19) -0.0033(19) 0.0003(18)
C35B 0.035(3) 0.042(3) 0.030(3) 0.004(2) 0.005(2) 0.009(2)
C36B 0.054(4) 0.049(3) 0.033(3) 0.013(3) -0.006(3) 0.011(3)
C37B 0.044(3) 0.049(3) 0.048(4) -0.002(3) -0.021(3) 0.016(3)
C38B 0.026(3) 0.044(3) 0.057(4) 0.006(3) -0.008(2) 0.000(2)
C39B 0.025(3) 0.030(3) 0.050(3) 0.009(2) 0.001(2) -0.003(2)
Cl1 0.0241(6) 0.0389(7) 0.0494(8) 0.0012(6) -0.0047(5) -0.0021(5)
Cl2 0.0269(6) 0.0384(7) 0.0312(7) -0.0049(5) 0.0015(5) -0.0084(5)
C40 0.041(3) 0.034(3) 0.038(3) 0.005(2) 0.000(2) 0.002(2)
Cl41 0.0393(7) 0.0401(7) 0.0423(8) -0.0059(6) -0.0024(6) 0.0108(6)
Cl42 0.0488(9) 0.1011(13) 0.0469(9) -0.0062(9) -0.0126(7) -0.0004(9)
Cl43 0.0500(9) 0.0660(10) 0.0429(9) -0.0046(7) 0.0111(7) 0.0102(7)
C50 0.028(3) 0.048(3) 0.041(3) 0.004(3) 0.000(2) 0.007(2)
Cl51 0.0777(12) 0.0463(9) 0.0696(11) -0.0079(8) -0.0281(9) 0.0175(8)
Cl52 0.0614(11) 0.0897(13) 0.0720(12) -0.0227(10) 0.0047(9) 0.0316(10)
Cl53 0.0526(10) 0.1109(14) 0.0556(10) 0.0322(10) -0.0109(8) -0.0171(9)
C60 0.039(3) 0.029(3) 0.022(3) -0.001(2) 0.002(2) 0.004(2)
Cl61 0.0368(7) 0.0709(10) 0.0448(8) 0.0067(7) 0.0104(6) 0.0015(7)
Cl62 0.0408(7) 0.0594(9) 0.0327(7) 0.0059(6) -0.0036(6) 0.0164(6)
Cl63 0.0416(7) 0.0401(7) 0.0364(7) 0.0095(6) 0.0058(6) 0.0123(6)
C70A 0.028(3) 0.038(3) 0.038(3) 0.002(2) 0.000(2) -0.003(2)
Cl71 0.0447(8) 0.0380(8) 0.0807(11) 0.0054(7) -0.0057(8) 0.0084(6)
Cl72 0.0510(8) 0.0485(8) 0.0483(9) -0.0131(7) 0.0173(7) -0.0147(7)
Cl73 0.0787(12) 0.0650(10) 0.0606(10) 0.0017(8) -0.0281(9) 0.0163(9)

loop_
_atom_type_symbol
_atom_type_description
_atom_type_scat_dispersion_real
_atom_type_scat_dispersion_imag
_atom_type_scat_source
C C 0.0033 0.0016 'International Tables Vol C Tables 4.2.6.8 and 6.1.1.4'
H H 0.0000 0.0000 'International Tables Vol C Tables 4.2.6.8 and 6.1.1.4'
Cl Cl 0.1484 0.1585 'International Tables Vol C Tables 4.2.6.8 and 6.1.1.4'
N N 0.0061 0.0033 'International Tables Vol C Tables 4.2.6.8 and 6.1.1.4'
P P 0.1023 0.0942 'International Tables Vol C Tables 4.2.6.8 and 6.1.1.4'
Pd Pd -0.9988 1.0072 'International Tables Vol C Tables 4.2.6.8 and 6.1.1.4'
S S 0.1246 0.1234 'International Tables Vol C Tables 4.2.6.8 and 6.1.1.4'

loop_
_geom_angle_atom_site_label_1
_geom_angle_atom_site_label_2
_geom_angle_atom_site_label_3
_geom_angle
_geom_angle_site_symmetry_1
_geom_angle_site_symmetry_3
_geom_angle_publ_flag
P15A Pd1A P11A 92.10(4) . . ?
P15A Pd1A S1A 94.85(4) . . ?
P11A Pd1A S1A 173.01(4) . . ?
P15A Pd1A S3A 168.94(4) . . ?
P11A Pd1A S3A 97.89(4) . . ?
S1A Pd1A S3A 75.25(4) . . ?
C2A S1A Pd1A 86.30(16) . . ?
N4A C2A S3A 124.1(4) . . ?
N4' C2A S3A 122.9(7) . . ?
N4A C2A S1A 123.8(4) . . ?
N4' C2A S1A 120.1(8) . . ?
S3A C2A S1A 111.8(3) . . ?
C2A S3A Pd1A 86.60(15) . . ?
C2A N4A C5A 122.1(5) . . ?
C2A N4A C7A 120.9(5) . . ?
C5A N4A C7A 117.0(6) . . ?
N4A C5A C6A 112.9(6) . . ?
C8A C7A N4A 112.5(7) . . ?
C2A N4' C5' 124.8(15) . . ?
C2A N4' C7' 119.6(16) . . ?
C5' N4' C7' 114(2) . . ?
C6' C5' N4' 114.3(17) . . ?
C8' C7' N4' 110.3(17) . . ?
C12A P11A C16A 105.3(2) . . ?
C12A P11A C22A 104.3(2) . . ?
C16A P11A C22A 105.8(2) . . ?
C12A P11A Pd1A 114.32(15) . . ?
C16A P11A Pd1A 112.28(14) . . ?
C22A P11A Pd1A 114.00(15) . . ?
C13A C12A P11A 112.6(3) . . ?
C14A C13A C12A 112.6(4) . . ?
C13A C14A P15A 114.8(3) . . ?
C28A P15A C34A 107.4(2) . . ?
C28A P15A C14A 107.6(2) . . ?
C34A P15A C14A 102.4(2) . . ?
C28A P15A Pd1A 108.64(15) . . ?
C34A P15A Pd1A 113.65(14) . . ?
C14A P15A Pd1A 116.61(15) . . ?
C21A C16A C17A 119.3(4) . . ?
C21A C16A P11A 120.3(3) . . ?
C17A C16A P11A 120.5(4) . . ?
C16A C17A C18A 119.8(5) . . ?
C19A C18A C17A 120.2(5) . . ?
C20A C19A C18A 120.2(5) . . ?
C19A C20A C21A 120.3(5) . . ?
C16A C21A C20A 120.3(4) . . ?
C27A C22A C23A 120.1(4) . . ?
C27A C22A P11A 119.2(3) . . ?
C23A C22A P11A 120.7(4) . . ?
C24A C23A C22A 118.9(5) . . ?
C25A C24A C23A 121.0(5) . . ?
C24A C25A C26A 120.4(5) . . ?
C27A C26A C25A 119.0(5) . . ?
C22A C27A C26A 120.7(5) . . ?
C33A C28A C29A 119.4(4) . . ?
C33A C28A P15A 118.4(3) . . ?
C29A C28A P15A 122.2(4) . . ?
C30A C29A C28A 119.6(5) . . ?
C31A C30A C29A 120.8(5) . . ?
C32A C31A C30A 120.0(5) . . ?
C31A C32A C33A 119.5(5) . . ?
C28A C33A C32A 120.7(5) . . ?
C35A C34A C39A 119.9(4) . . ?
C35A C34A P15A 122.3(4) . . ?
C39A C34A P15A 117.8(3) . . ?
C34A C35A C36A 119.7(5) . . ?
C37A C36A C35A 120.1(5) . . ?
C36A C37A C38A 120.1(5) . . ?
C39A C38A C37A 120.8(5) . . ?
C38A C39A C34A 119.5(5) . . ?
P15B Pd1B P11B 90.85(4) . . ?
P15B Pd1B S3B 170.85(4) . . ?
P11B Pd1B S3B 97.36(4) . . ?
P15B Pd1B S1B 96.47(4) . . ?
P11B Pd1B S1B 172.39(4) . . ?
S3B Pd1B S1B 75.50(4) . . ?
C2B S1B Pd1B 86.10(16) . . ?
N4B C2B S3B 124.5(4) . . ?
N4B C2B S1B 123.5(4) . . ?
S3B C2B S1B 112.0(2) . . ?
C2B S3B Pd1B 86.42(15) . . ?
C2B N4B C7B 120.1(4) . . ?
C2B N4B C5B 122.1(4) . . ?
C7B N4B C5B 117.8(4) . . ?
C6B C5B N4B 110.5(5) . . ?
C8B C7B N4B 113.4(4) . . ?
C12B P11B C22B 105.0(2) . . ?
C12B P11B C16B 105.0(2) . . ?
C22B P11B C16B 105.6(2) . . ?
C12B P11B Pd1B 112.25(15) . . ?
C22B P11B Pd1B 115.54(15) . . ?
C16B P11B Pd1B 112.64(14) . . ?
C13B C12B P11B 113.6(3) . . ?
C14B C13B C12B 114.1(3) . . ?
C13B C14B P15B 116.4(3) . . ?
C34B P15B C28B 107.9(2) . . ?
C34B P15B C14B 102.8(2) . . ?
C28B P15B C14B 107.9(2) . . ?
C34B P15B Pd1B 114.03(14) . . ?
C28B P15B Pd1B 107.39(14) . . ?
C14B P15B Pd1B 116.43(14) . . ?
C17B C16B C21B 119.1(4) . . ?
C17B C16B P11B 119.8(4) . . ?
C21B C16B P11B 120.9(3) . . ?
C16B C17B C18B 120.2(5) . . ?
C19B C18B C17B 119.6(5) . . ?
C20B C19B C18B 120.8(5) . . ?
C19B C20B C21B 118.9(5) . . ?
C16B C21B C20B 121.3(5) . . ?
C27B C22B C23B 118.8(4) . . ?
C27B C22B P11B 120.1(3) . . ?
C23B C22B P11B 121.1(3) . . ?
C22B C23B C24B 120.5(5) . . ?
C25B C24B C23B 119.7(5) . . ?
C24B C25B C26B 121.0(5) . . ?
C25B C26B C27B 119.6(5) . . ?
C22B C27B C26B 120.5(5) . . ?
C29B C28B C33B 119.4(4) . . ?
C29B C28B P15B 121.7(4) . . ?
C33B C28B P15B 118.5(3) . . ?
C28B C29B C30B 120.4(5) . . ?
C31B C30B C29B 119.1(5) . . ?
C32B C31B C30B 120.9(5) . . ?
C33B C32B C31B 119.4(5) . . ?
C32B C33B C28B 120.9(5) . . ?
C39B C34B C35B 119.4(4) . . ?
C39B C34B P15B 117.8(4) . . ?
C35B C34B P15B 122.8(3) . . ?
C36B C35B C34B 119.1(5) . . ?
C37B C36B C35B 121.3(5) . . ?
C36B C37B C38B 119.8(5) . . ?
C37B C38B C39B 120.0(5) . . ?
C38B C39B C34B 120.4(5) . . ?
Cl42 C40 Cl41 111.1(3) . . ?
Cl42 C40 Cl43 110.3(3) . . ?
Cl41 C40 Cl43 108.9(3) . . ?
Cl51 C50 Cl53 110.2(3) . . ?
Cl51 C50 Cl52 109.7(3) . . ?
Cl53 C50 Cl52 109.3(3) . . ?
Cl61 C60 Cl63 110.9(2) . . ?
Cl61 C60 Cl62 109.8(2) . . ?
Cl63 C60 Cl62 109.1(2) . . ?
Cl71 C70A Cl73 109.9(3) . . ?
Cl71 C70A Cl72 110.4(3) . . ?
Cl73 C70A Cl72 109.3(3) . . ?

loop_
_geom_bond_atom_site_label_1
_geom_bond_atom_site_label_2
_geom_bond_distance
_geom_bond_site_symmetry_2
_geom_bond_publ_flag
Pd1A P15A 2.2701(11) . ?
Pd1A P11A 2.2846(11) . ?
Pd1A S1A 2.3487(12) . ?
Pd1A S3A 2.3498(11) . ?
S1A C2A 1.739(5) . ?
C2A N4A 1.316(6) . ?
C2A N4' 1.329(16) . ?
C2A S3A 1.724(5) . ?
N4A C5A 1.479(8) . ?
N4A C7A 1.481(7) . ?
C5A C6A 1.483(9) . ?
C7A C8A 1.455(9) . ?
N4' C5' 1.464(16) . ?
N4' C7' 1.491(16) . ?
C5' C6' 1.459(18) . ?
C7' C8' 1.466(18) . ?
P11A C12A 1.818(4) . ?
P11A C16A 1.818(4) . ?
P11A C22A 1.823(4) . ?
C12A C13A 1.533(6) . ?
C13A C14A 1.521(6) . ?
C14A P15A 1.827(4) . ?
P15A C28A 1.819(5) . ?
P15A C34A 1.820(4) . ?
C16A C21A 1.378(6) . ?
C16A C17A 1.385(6) . ?
C17A C18A 1.395(7) . ?
C18A C19A 1.367(8) . ?
C19A C20A 1.361(7) . ?
C20A C21A 1.389(6) . ?
C22A C27A 1.375(6) . ?
C22A C23A 1.391(6) . ?
C23A C24A 1.384(6) . ?
C24A C25A 1.366(8) . ?
C25A C26A 1.386(8) . ?
C26A C27A 1.385(6) . ?
C28A C33A 1.383(6) . ?
C28A C29A 1.387(6) . ?
C29A C30A 1.383(7) . ?
C30A C31A 1.381(7) . ?
C31A C32A 1.371(7) . ?
C32A C33A 1.393(6) . ?
C34A C35A 1.380(6) . ?
C34A C39A 1.396(6) . ?
C35A C36A 1.396(6) . ?
C36A C37A 1.369(7) . ?
C37A C38A 1.377(8) . ?
C38A C39A 1.373(6) . ?
Pd1B P15B 2.2710(11) . ?
Pd1B P11B 2.2741(11) . ?
Pd1B S3B 2.3431(11) . ?
Pd1B S1B 2.3456(12) . ?
S1B C2B 1.737(5) . ?
C2B N4B 1.301(5) . ?
C2B S3B 1.726(5) . ?
N4B C7B 1.500(6) . ?
N4B C5B 1.505(7) . ?
C5B C6B 1.478(7) . ?
C7B C8B 1.494(7) . ?
P11B C12B 1.812(4) . ?
P11B C22B 1.815(4) . ?
P11B C16B 1.818(4) . ?
C12B C13B 1.537(6) . ?
C13B C14B 1.525(6) . ?
C14B P15B 1.817(4) . ?
P15B C34B 1.813(4) . ?
P15B C28B 1.816(4) . ?
C16B C17B 1.375(6) . ?
C16B C21B 1.377(6) . ?
C17B C18B 1.383(7) . ?
C18B C19B 1.380(7) . ?
C19B C20B 1.367(7) . ?
C20B C21B 1.380(6) . ?
C22B C27B 1.377(6) . ?
C22B C23B 1.378(6) . ?
C23B C24B 1.401(6) . ?
C24B C25B 1.343(8) . ?
C25B C26B 1.374(8) . ?
C26B C27B 1.389(6) . ?
C28B C29B 1.373(6) . ?
C28B C33B 1.381(6) . ?
C29B C30B 1.394(6) . ?
C30B C31B 1.378(8) . ?
C31B C32B 1.374(8) . ?
C32B C33B 1.374(6) . ?
C34B C39B 1.388(6) . ?
C34B C35B 1.396(6) . ?
C35B C36B 1.379(7) . ?
C36B C37B 1.371(7) . ?
C37B C38B 1.378(7) . ?
C38B C39B 1.379(7) . ?
C40 Cl42 1.752(5) . ?
C40 Cl41 1.755(5) . ?
C40 Cl43 1.774(5) . ?
C50 Cl51 1.740(5) . ?
C50 Cl53 1.745(5) . ?
C50 Cl52 1.757(5) . ?
C60 Cl61 1.754(5) . ?
C60 Cl63 1.760(5) . ?
C60 Cl62 1.773(5) . ?
C70A Cl71 1.735(5) . ?
C70A Cl73 1.763(5) . ?
C70A Cl72 1.771(5) . ?
